data_4310815
loop_
_publ_author_name
'John F. Berry'
'F. Albert Cotton'
'Carlos A. Murillo'
'Brian K. Roberts'

_publ_contact_author_address
;  Laboratory for Molecular Structure and Bonding
   Dept. of Chemistry
   Texas A&M University, PO Box  30012
   College Station, TX 77842-3012, USA
;
_publ_contact_author_email cotton@tamu.edu
_publ_contact_author_fax '(979) 845 9351'
_publ_contact_author_name 'F. A. Cotton'
_publ_contact_author_phone '(979) 845 4432'
_publ_section_title
;
 An Efficient Synthesis of Acetylide/Trimetal/Acetylide Molecular Wires
;
_journal_name_full 'Inorganic Chemistry'
_journal_page_first 2277
_journal_page_last 2283
_journal_paper_doi 10.1021/ic0354320
_journal_volume 43
_journal_year 2004
_chemical_formula_moiety Cr3(C10H8N3)4(C8H5)2
_chemical_formula_sum 'C56 H42 Cr3 N12'
_chemical_formula_weight 1039.02
_chemical_name_common Cr3(dpa)4(CCPh)2
_chemical_name_systematic
; 
 ? 
;
_space_group_IT_number 14
_symmetry_cell_setting monoclinic
_symmetry_space_group_name_Hall '-P 2ybc'
_symmetry_space_group_name_H-M 'P 1 21/c 1'
_atom_sites_solution_hydrogens geom
_atom_sites_solution_primary direct
_atom_sites_solution_secondary difmap
_audit_creation_method SHELXL-97
_cell_angle_alpha 90.00
_cell_angle_beta 110.906(11)
_cell_angle_gamma 90.00
_cell_formula_units_Z 4
_cell_length_a 16.856(11)
_cell_length_b 15.348(10)
_cell_length_c 20.373(13)
_cell_measurement_reflns_used 3442
_cell_measurement_temperature 293(2)
_cell_measurement_theta_max 45
_cell_measurement_theta_min 5
_cell_volume 4924(6)
_computing_cell_refinement SAINT
_computing_data_collection SMART
_computing_data_reduction SAINT
_computing_structure_refinement 'SHELXL-97 (Sheldrick, 1997)'
_computing_structure_solution 'SHELXS-97 (Sheldrick, 1990)'
_diffrn_ambient_temperature 293(2)
_diffrn_measured_fraction_theta_full 0.996
_diffrn_measured_fraction_theta_max 0.996
_diffrn_measurement_device_type 'Bruker SMART 1000'
_diffrn_measurement_method \w-scan
_diffrn_radiation_monochromator graphite
_diffrn_radiation_source 'normal-focus sealed tube'
_diffrn_radiation_type MoK\a
_diffrn_radiation_wavelength 0.71073
_diffrn_reflns_av_R_equivalents 0.0563
_diffrn_reflns_av_sigmaI/netI 0.0680
_diffrn_reflns_limit_h_max 18
_diffrn_reflns_limit_h_min -9
_diffrn_reflns_limit_k_max 16
_diffrn_reflns_limit_k_min -16
_diffrn_reflns_limit_l_max 21
_diffrn_reflns_limit_l_min -21
_diffrn_reflns_number 19929
_diffrn_reflns_theta_full 22.50
_diffrn_reflns_theta_max 22.50
_diffrn_reflns_theta_min 1.70
_diffrn_standards_number 0
_exptl_absorpt_coefficient_mu 0.702
_exptl_absorpt_correction_T_max 0.9930
_exptl_absorpt_correction_T_min 0.6987
_exptl_absorpt_correction_type multi-scan
_exptl_crystal_colour black
_exptl_crystal_density_diffrn 1.402
_exptl_crystal_density_meas ?
_exptl_crystal_density_method .
_exptl_crystal_description plate
_exptl_crystal_F_000 2136
_exptl_crystal_size_max 0.55
_exptl_crystal_size_mid 0.50
_exptl_crystal_size_min 0.01
_refine_diff_density_max 0.809
_refine_diff_density_min -0.274
_refine_diff_density_rms 0.084
_refine_ls_extinction_method none
_refine_ls_goodness_of_fit_ref 1.051
_refine_ls_hydrogen_treatment noref
_refine_ls_matrix_type full
_refine_ls_number_parameters 660
_refine_ls_number_reflns 6421
_refine_ls_number_restraints 12
_refine_ls_restrained_S_all 1.051
_refine_ls_R_factor_all 0.1298
_refine_ls_R_factor_gt 0.0572
_refine_ls_shift/su_max 0.006
_refine_ls_shift/su_mean 0.000
_refine_ls_structure_factor_coef Fsqd
_refine_ls_weighting_details 'calc w=1/[\s^2^(Fo^2^)+(0.0869P)^2^+2.7373P] where P=(Fo^2^+2Fc^2^)/3'
_refine_ls_weighting_scheme calc
_refine_ls_wR_factor_gt 0.1480
_refine_ls_wR_factor_ref 0.1864
_reflns_number_gt 3335
_reflns_number_total 6421
_reflns_threshold_expression I>2sigma(I)
_cod_data_source_file ic0354320si20031213_044610_3.cif
_cod_data_source_block xl
_cod_depositor_comments
;
The following automatic conversions were performed:
'_symmetry_cell_setting' value 'Monoclinic' changed to 'monoclinic'
according to '/home/saulius/struct/CIF-dictionaries/cif_core.dic'
dictionary named 'cif_core.dic' version 2.4.1 from 2010-06-29.

Automatic conversion script
Id: cif_fix_enum 1527 2010-12-29 10:47:43Z saulius 
;
_cod_original_cell_volume 4924(5)
_cod_database_code 4310815

loop_
_symmetry_equiv_pos_as_xyz
'x, y, z'
'-x, y+1/2, -z+1/2'
'-x, -y, -z'
'x, -y-1/2, z-1/2'

loop_
_atom_site_label
_atom_site_type_symbol
_atom_site_fract_x
_atom_site_fract_y
_atom_site_fract_z
_atom_site_U_iso_or_equiv
_atom_site_adp_type
_atom_site_occupancy
_atom_site_symmetry_multiplicity
_atom_site_calc_flag
_atom_site_refinement_flags
_atom_site_disorder_assembly
_atom_site_disorder_group
Cr1 Cr 0.40131(5) 0.87121(6) 0.29315(5) 0.0343(3) Uani 1 1 d . . .
Cr2 Cr 0.24716(6) 0.87196(6) 0.24698(5) 0.0301(3) Uani 1 1 d . . .
Cr3 Cr 0.09287(6) 0.87168(6) 0.20125(5) 0.0336(3) Uani 1 1 d . . .
N1 N 0.3880(3) 0.9672(3) 0.2151(3) 0.0432(14) Uani 1 1 d . . .
N2 N 0.2485(3) 0.9914(3) 0.2067(3) 0.0530(16) Uani 1 1 d . . .
N3 N 0.1092(3) 1.0086(3) 0.2019(3) 0.0373(13) Uani 1 1 d . . .
N4 N 0.3861(3) 0.7749(3) 0.2152(3) 0.0389(13) Uani 1 1 d . . .
N5 N 0.2470(3) 0.8183(4) 0.1555(3) 0.0479(15) Uani 1 1 d . . .
N6 N 0.1077(3) 0.8655(3) 0.1027(3) 0.0440(14) Uani 1 1 d . . .
N7 N 0.3846(3) 0.7739(3) 0.3614(3) 0.0401(13) Uani 1 1 d . . .
N8 N 0.2451(3) 0.7510(3) 0.2871(3) 0.0448(14) Uani 1 1 d . . .
N9 N 0.1077(3) 0.7341(3) 0.2075(3) 0.0405(14) Uani 1 1 d . . .
N10 N 0.3862(3) 0.9669(3) 0.3633(3) 0.0399(14) Uani 1 1 d . . .
N11 N 0.2452(3) 0.9258(3) 0.3379(3) 0.0457(14) Uani 1 1 d . . .
N12 N 0.1063(3) 0.8794(3) 0.3088(3) 0.0353(12) Uani 1 1 d . . .
C1 C 0.5431(4) 0.8699(4) 0.3370(3) 0.0443(17) Uani 1 1 d . . .
C2 C 0.6183(4) 0.8666(4) 0.3662(4) 0.0486(18) Uani 1 1 d . . .
C3 C -0.0499(4) 0.8714(4) 0.1609(3) 0.0424(17) Uani 1 1 d . A .
C4 C -0.1240(4) 0.8735(4) 0.1483(4) 0.0501(19) Uani 1 1 d . . .
C11 C 0.3148(4) 1.0114(5) 0.1842(4) 0.063(2) Uani 1 1 d . . .
C12 C 0.3087(6) 1.0700(6) 0.1291(6) 0.108(4) Uani 1 1 d . . .
H12A H 0.2578 1.0985 0.1056 0.129 Uiso 1 1 calc R . .
C13 C 0.3785(6) 1.0850(7) 0.1101(6) 0.137(5) Uani 1 1 d . . .
H13A H 0.3747 1.1237 0.0739 0.164 Uiso 1 1 calc R . .
C14 C 0.4532(6) 1.0426(6) 0.1448(6) 0.104(4) Uani 1 1 d . . .
H14A H 0.5016 1.0529 0.1342 0.124 Uiso 1 1 calc R . .
C15 C 0.4537(5) 0.9850(5) 0.1955(4) 0.067(2) Uani 1 1 d . . .
H15A H 0.5042 0.9555 0.2184 0.081 Uiso 1 1 calc R . .
C20 C 0.7104(4) 0.8610(4) 0.4045(4) 0.0447(18) Uani 1 1 d . . .
C21 C 0.7645(4) 0.9245(5) 0.3959(4) 0.065(2) Uani 1 1 d . . .
H21A H 0.7430 0.9689 0.3634 0.078 Uiso 1 1 calc R . .
C22 C 0.8513(5) 0.9219(6) 0.4360(5) 0.075(2) Uani 1 1 d . . .
H22A H 0.8873 0.9650 0.4307 0.090 Uiso 1 1 calc R . .
C23 C 0.8832(5) 0.8553(6) 0.4834(4) 0.071(2) Uani 1 1 d . . .
H23A H 0.9411 0.8532 0.5096 0.085 Uiso 1 1 calc R . .
C24 C 0.8314(5) 0.7933(6) 0.4923(4) 0.073(3) Uani 1 1 d . . .
H24A H 0.8535 0.7483 0.5242 0.088 Uiso 1 1 calc R . .
C25 C 0.7460(5) 0.7966(5) 0.4543(4) 0.068(2) Uani 1 1 d . . .
H25A H 0.7107 0.7544 0.4620 0.082 Uiso 1 1 calc R . .
C31 C 0.1829(4) 1.0478(4) 0.2027(4) 0.0546(19) Uani 1 1 d . . .
C32 C 0.1891(5) 1.1382(5) 0.2047(5) 0.081(3) Uani 1 1 d . . .
H32A H 0.2388 1.1655 0.2058 0.098 Uiso 1 1 calc R . .
C33 C 0.1206(5) 1.1866(5) 0.2051(5) 0.083(3) Uani 1 1 d . . .
H33A H 0.1241 1.2471 0.2060 0.099 Uiso 1 1 calc R . .
C34 C 0.0466(5) 1.1467(5) 0.2040(4) 0.063(2) Uani 1 1 d . . .
H34A H 0.0002 1.1792 0.2043 0.076 Uiso 1 1 calc R . .
C35 C 0.0444(4) 1.0588(4) 0.2025(3) 0.0471(18) Uani 1 1 d . . .
H35A H -0.0050 1.0314 0.2019 0.057 Uiso 1 1 calc R . .
C41 C 0.3122(4) 0.7612(4) 0.1596(4) 0.0496(19) Uani 1 1 d . . .
C42 C 0.3062(5) 0.6928(5) 0.1134(4) 0.081(3) Uani 1 1 d . . .
H42A H 0.2560 0.6837 0.0756 0.098 Uiso 1 1 calc R . .
C43 C 0.3731(5) 0.6397(6) 0.1234(4) 0.092(3) Uani 1 1 d . . .
H43A H 0.3685 0.5926 0.0935 0.110 Uiso 1 1 calc R . .
C44 C 0.4481(5) 0.6552(6) 0.1778(5) 0.106(4) Uani 1 1 d . . .
H44A H 0.4955 0.6208 0.1838 0.127 Uiso 1 1 calc R . .
C45 C 0.4517(4) 0.7217(5) 0.2225(4) 0.071(3) Uani 1 1 d . . .
H45A H 0.5022 0.7309 0.2601 0.085 Uiso 1 1 calc R . .
C50 C -0.2158(5) 0.8878(7) 0.1425(5) 0.049(5) Uiso 0.53 1 d PG A 1
C51 C -0.2715(7) 0.9135(7) 0.0768(5) 0.065(5) Uani 0.53 1 d PG A 1
H51A H -0.2512 0.9253 0.0409 0.078 Uiso 0.53 1 calc PR A 1
C52 C -0.3577(6) 0.9216(8) 0.0649(6) 0.091(6) Uani 0.53 1 d PG A 1
H52A H -0.3950 0.9388 0.0209 0.109 Uiso 0.53 1 calc PR A 1
C53 C -0.3881(5) 0.9040(9) 0.1185(7) 0.124(11) Uani 0.53 1 d PG A 1
H53A H -0.4458 0.9094 0.1105 0.148 Uiso 0.53 1 calc PR A 1
C54 C -0.3324(7) 0.8783(8) 0.1842(6) 0.087(6) Uani 0.53 1 d PG A 1
H54A H -0.3527 0.8665 0.2201 0.105 Uiso 0.53 1 calc PR A 1
C55 C -0.2462(6) 0.8702(7) 0.1962(5) 0.073(5) Uani 0.53 1 d PG A 1
H55A H -0.2089 0.8529 0.2401 0.087 Uiso 0.53 1 calc PR A 1
C50A C -0.2141(6) 0.8637(9) 0.1336(6) 0.048(5) Uiso 0.47 1 d PG A 2
C51A C -0.2613(8) 0.9402(7) 0.1192(7) 0.083(7) Uani 0.47 1 d PGU A 2
H51B H -0.2376 0.9913 0.1098 0.100 Uiso 0.47 1 calc PR A 2
C52A C -0.3439(8) 0.9405(8) 0.1189(7) 0.096(8) Uani 0.47 1 d PGU A 2
H52B H -0.3754 0.9917 0.1094 0.115 Uiso 0.47 1 calc PR A 2
C53A C -0.3793(6) 0.8642(10) 0.1330(7) 0.064(7) Uani 0.47 1 d PG A 2
H53B H -0.4345 0.8644 0.1328 0.077 Uiso 0.47 1 calc PR A 2
C54A C -0.3321(8) 0.7876(8) 0.1473(7) 0.090(6) Uani 0.47 1 d PG A 2
H54B H -0.3558 0.7366 0.1567 0.108 Uiso 0.47 1 calc PR A 2
C55A C -0.2496(7) 0.7874(7) 0.1476(6) 0.076(5) Uani 0.47 1 d PG A 2
H55B H -0.2180 0.7362 0.1572 0.091 Uiso 0.47 1 calc PR A 2
C61 C 0.1801(4) 0.8401(5) 0.0936(4) 0.057(2) Uani 1 1 d . . .
C62 C 0.1858(5) 0.8392(6) 0.0272(4) 0.078(3) Uani 1 1 d . . .
H62A H 0.2360 0.8228 0.0215 0.094 Uiso 1 1 calc R . .
C63 C 0.1167(5) 0.8627(6) -0.0296(4) 0.098(3) Uani 1 1 d . . .
H63A H 0.1200 0.8632 -0.0742 0.118 Uiso 1 1 calc R . .
C64 C 0.0422(5) 0.8856(6) -0.0210(4) 0.092(3) Uani 1 1 d . . .
H64A H -0.0057 0.9005 -0.0593 0.110 Uiso 1 1 calc R . .
C65 C 0.0409(4) 0.8860(5) 0.0452(4) 0.066(2) Uani 1 1 d . . .
H65A H -0.0096 0.9014 0.0510 0.079 Uiso 1 1 calc R . .
C71 C 0.3103(4) 0.7289(4) 0.3482(4) 0.0459(18) Uani 1 1 d . . .
C72 C 0.3030(5) 0.6686(5) 0.3974(4) 0.060(2) Uani 1 1 d . . .
H72A H 0.2526 0.6381 0.3888 0.073 Uiso 1 1 calc R . .
C73 C 0.3716(5) 0.6550(5) 0.4589(4) 0.068(2) Uani 1 1 d . . .
H73A H 0.3669 0.6167 0.4927 0.081 Uiso 1 1 calc R . .
C74 C 0.4464(5) 0.6979(5) 0.4698(4) 0.071(2) Uani 1 1 d . . .
H74A H 0.4936 0.6876 0.5100 0.085 Uiso 1 1 calc R . .
C75 C 0.4501(4) 0.7557(4) 0.4209(4) 0.0523(19) Uani 1 1 d . . .
H75A H 0.5011 0.7848 0.4289 0.063 Uiso 1 1 calc R . .
C91 C 0.1800(4) 0.6954(4) 0.2502(3) 0.0431(17) Uani 1 1 d . . .
C92 C 0.1878(5) 0.6042(4) 0.2503(4) 0.058(2) Uani 1 1 d . . .
H92A H 0.2379 0.5773 0.2784 0.070 Uiso 1 1 calc R . .
C93 C 0.1206(5) 0.5556(4) 0.2086(4) 0.059(2) Uani 1 1 d . . .
H93A H 0.1251 0.4952 0.2087 0.071 Uiso 1 1 calc R . .
C94 C 0.0467(5) 0.5950(4) 0.1668(4) 0.060(2) Uani 1 1 d . . .
H94A H 0.0008 0.5625 0.1381 0.072 Uiso 1 1 calc R . .
C95 C 0.0433(4) 0.6835(4) 0.1689(4) 0.0508(19) Uani 1 1 d . . .
H95A H -0.0071 0.7106 0.1417 0.061 Uiso 1 1 calc R . .
C101 C 0.3113(4) 0.9799(4) 0.3740(4) 0.0492(18) Uani 1 1 d . . .
C102 C 0.3039(5) 1.0506(5) 0.4160(4) 0.070(2) Uani 1 1 d . . .
H10A H 0.2526 1.0622 0.4217 0.084 Uiso 1 1 calc R . .
C103 C 0.3740(5) 1.1021(5) 0.4483(5) 0.084(3) Uani 1 1 d . . .
H10B H 0.3698 1.1498 0.4751 0.101 Uiso 1 1 calc R . .
C104 C 0.4495(5) 1.0832(5) 0.4411(4) 0.072(2) Uani 1 1 d . . .
H10C H 0.4979 1.1157 0.4645 0.086 Uiso 1 1 calc R . .
C105 C 0.4524(4) 1.0159(4) 0.3988(3) 0.0487(18) Uani 1 1 d . . .
H10D H 0.5043 1.0032 0.3945 0.058 Uiso 1 1 calc R . .
C121 C 0.1782(4) 0.9057(4) 0.3603(3) 0.0432(17) Uani 1 1 d . . .
C122 C 0.1835(5) 0.9075(5) 0.4302(4) 0.059(2) Uani 1 1 d . . .
H12B H 0.2337 0.9247 0.4653 0.070 Uiso 1 1 calc R . .
C123 C 0.1154(5) 0.8841(5) 0.4469(4) 0.059(2) Uani 1 1 d . . .
H12C H 0.1186 0.8847 0.4934 0.071 Uiso 1 1 calc R . .
C124 C 0.0413(4) 0.8592(5) 0.3938(4) 0.058(2) Uani 1 1 d . . .
H12D H -0.0063 0.8430 0.4038 0.070 Uiso 1 1 calc R . .
C125 C 0.0398(4) 0.8590(4) 0.3273(4) 0.0453(17) Uani 1 1 d . . .
H12E H -0.0108 0.8437 0.2917 0.054 Uiso 1 1 calc R . .

loop_
_atom_site_aniso_label
_atom_site_aniso_U_11
_atom_site_aniso_U_22
_atom_site_aniso_U_33
_atom_site_aniso_U_23
_atom_site_aniso_U_13
_atom_site_aniso_U_12
Cr1 0.0279(6) 0.0332(6) 0.0399(6) -0.0073(5) 0.0097(5) 0.0007(5)
Cr2 0.0289(5) 0.0268(5) 0.0345(6) -0.0018(5) 0.0112(4) 0.0011(5)
Cr3 0.0285(6) 0.0314(6) 0.0394(6) -0.0011(5) 0.0103(5) 0.0019(4)
N1 0.033(3) 0.037(3) 0.067(4) 0.005(3) 0.026(3) 0.002(3)
N2 0.044(3) 0.042(3) 0.076(4) 0.013(3) 0.026(3) 0.014(3)
N3 0.031(3) 0.037(3) 0.044(3) 0.002(3) 0.014(2) 0.007(3)
N4 0.037(3) 0.037(3) 0.041(3) -0.008(3) 0.011(3) 0.005(3)
N5 0.039(3) 0.062(4) 0.043(4) -0.013(3) 0.014(3) 0.009(3)
N6 0.036(3) 0.049(4) 0.039(3) -0.002(3) 0.003(3) 0.010(3)
N7 0.037(3) 0.039(3) 0.040(3) -0.006(3) 0.008(3) 0.001(3)
N8 0.040(3) 0.035(3) 0.055(4) 0.005(3) 0.012(3) 0.001(3)
N9 0.032(3) 0.035(3) 0.052(4) -0.003(3) 0.012(3) -0.004(3)
N10 0.029(3) 0.042(3) 0.047(4) -0.015(3) 0.013(3) -0.007(3)
N11 0.043(3) 0.047(4) 0.049(4) -0.011(3) 0.019(3) -0.008(3)
N12 0.033(3) 0.031(3) 0.042(3) -0.001(2) 0.014(3) -0.004(2)
C1 0.035(4) 0.047(4) 0.049(4) -0.013(3) 0.013(3) -0.001(3)
C2 0.037(5) 0.053(5) 0.056(5) -0.009(4) 0.016(4) -0.001(4)
C3 0.033(4) 0.046(4) 0.043(4) -0.008(3) 0.008(3) -0.004(3)
C4 0.031(4) 0.053(5) 0.059(5) 0.005(4) 0.007(3) -0.008(3)
C11 0.045(5) 0.063(5) 0.088(6) 0.030(5) 0.034(4) 0.004(4)
C12 0.076(6) 0.109(8) 0.166(10) 0.091(7) 0.078(7) 0.045(6)
C13 0.106(8) 0.146(10) 0.204(13) 0.125(9) 0.112(9) 0.060(7)
C14 0.089(7) 0.103(8) 0.162(10) 0.070(7) 0.097(7) 0.035(6)
C15 0.058(5) 0.065(5) 0.094(7) 0.019(5) 0.044(5) 0.013(4)
C20 0.028(4) 0.050(4) 0.056(5) -0.009(4) 0.014(3) 0.004(3)
C21 0.043(5) 0.075(6) 0.074(6) 0.014(5) 0.017(4) 0.006(4)
C22 0.050(5) 0.101(7) 0.083(6) -0.003(6) 0.032(5) -0.008(5)
C23 0.032(4) 0.120(8) 0.056(5) 0.009(5) 0.011(4) 0.009(5)
C24 0.046(5) 0.097(7) 0.076(6) 0.025(5) 0.019(5) 0.019(5)
C25 0.050(5) 0.068(5) 0.087(6) 0.004(5) 0.025(5) 0.002(4)
C31 0.045(5) 0.047(5) 0.072(5) 0.005(4) 0.022(4) 0.010(4)
C32 0.059(5) 0.037(5) 0.151(9) 0.002(5) 0.040(5) 0.002(4)
C33 0.065(6) 0.024(4) 0.156(9) -0.004(5) 0.035(6) 0.012(4)
C34 0.047(5) 0.047(5) 0.099(6) -0.013(4) 0.029(4) 0.008(4)
C35 0.046(4) 0.040(4) 0.057(5) -0.001(4) 0.020(4) 0.010(3)
C41 0.033(4) 0.054(4) 0.059(5) -0.019(4) 0.013(4) 0.011(3)
C42 0.052(5) 0.090(6) 0.085(6) -0.048(5) 0.003(4) 0.023(5)
C43 0.070(6) 0.090(7) 0.085(7) -0.051(5) -0.009(5) 0.031(5)
C44 0.074(6) 0.114(8) 0.097(7) -0.057(6) -0.008(5) 0.055(6)
C45 0.046(5) 0.079(6) 0.068(6) -0.030(5) -0.004(4) 0.025(4)
C51 0.049(10) 0.063(10) 0.078(12) -0.009(9) 0.017(9) -0.008(8)
C52 0.030(10) 0.105(14) 0.113(16) -0.017(12) -0.003(10) 0.007(9)
C53 0.10(2) 0.10(2) 0.17(3) -0.063(19) 0.05(2) -0.016(15)
C54 0.033(9) 0.165(19) 0.063(12) -0.018(12) 0.018(8) 0.012(11)
C55 0.049(9) 0.080(11) 0.075(11) 0.002(9) 0.005(8) -0.011(8)
C51A 0.067(9) 0.085(10) 0.099(10) 0.002(8) 0.031(8) 0.009(8)
C52A 0.074(11) 0.094(11) 0.115(12) -0.011(9) 0.030(9) 0.007(8)
C53A 0.016(10) 0.12(2) 0.051(12) -0.032(12) 0.008(9) -0.007(10)
C54A 0.045(12) 0.096(16) 0.125(18) -0.009(14) 0.025(11) -0.017(11)
C55A 0.063(12) 0.071(13) 0.101(15) -0.012(11) 0.037(11) -0.002(10)
C61 0.038(4) 0.078(6) 0.049(5) -0.007(4) 0.007(4) 0.015(4)
C62 0.060(5) 0.134(8) 0.041(5) -0.002(5) 0.017(4) 0.033(5)
C63 0.082(6) 0.174(10) 0.037(5) 0.019(5) 0.018(5) 0.058(7)
C64 0.059(5) 0.170(10) 0.037(5) 0.006(5) 0.006(4) 0.042(6)
C65 0.046(5) 0.103(7) 0.044(5) -0.001(4) 0.009(4) 0.011(4)
C71 0.045(4) 0.043(4) 0.050(5) 0.007(4) 0.017(4) 0.008(3)
C72 0.065(5) 0.063(5) 0.057(5) 0.014(4) 0.026(4) -0.001(4)
C73 0.084(6) 0.078(6) 0.045(5) 0.022(4) 0.027(5) 0.022(5)
C74 0.062(6) 0.072(6) 0.055(5) 0.011(5) -0.007(4) 0.003(5)
C75 0.051(5) 0.047(4) 0.045(5) 0.000(4) 0.001(4) 0.002(4)
C91 0.036(4) 0.043(4) 0.051(4) -0.003(3) 0.016(3) -0.007(3)
C92 0.056(5) 0.032(4) 0.077(5) -0.004(4) 0.013(4) 0.005(4)
C93 0.066(5) 0.034(4) 0.074(6) -0.008(4) 0.021(5) -0.015(4)
C94 0.053(5) 0.043(5) 0.077(6) -0.018(4) 0.016(4) -0.016(4)
C95 0.034(4) 0.048(5) 0.066(5) -0.005(4) 0.013(4) -0.003(3)
C101 0.041(4) 0.050(4) 0.051(5) -0.017(4) 0.010(4) -0.004(4)
C102 0.049(5) 0.076(6) 0.090(6) -0.042(5) 0.029(4) -0.010(4)
C103 0.061(6) 0.076(6) 0.119(8) -0.064(6) 0.035(5) -0.028(5)
C104 0.052(5) 0.080(6) 0.083(6) -0.042(5) 0.024(4) -0.024(4)
C105 0.035(4) 0.061(5) 0.052(5) -0.021(4) 0.018(3) -0.008(4)
C121 0.042(4) 0.046(4) 0.044(4) -0.004(3) 0.017(4) -0.001(3)
C122 0.055(5) 0.081(6) 0.039(5) 0.000(4) 0.016(4) -0.009(4)
C123 0.075(6) 0.071(5) 0.043(5) 0.005(4) 0.033(4) 0.003(4)
C124 0.052(5) 0.077(6) 0.056(5) 0.006(4) 0.032(4) 0.002(4)
C125 0.043(4) 0.039(4) 0.059(5) 0.002(3) 0.025(4) -0.003(3)

loop_
_atom_type_symbol
_atom_type_description
_atom_type_scat_dispersion_real
_atom_type_scat_dispersion_imag
_atom_type_scat_source
C C 0.0033 0.0016 'International Tables Vol C Tables 4.2.6.8 and 6.1.1.4'
H H 0.0000 0.0000 'International Tables Vol C Tables 4.2.6.8 and 6.1.1.4'
N N 0.0061 0.0033 'International Tables Vol C Tables 4.2.6.8 and 6.1.1.4'
Cr Cr 0.3209 0.6236 'International Tables Vol C Tables 4.2.6.8 and 6.1.1.4'

loop_
_geom_angle_atom_site_label_1
_geom_angle_atom_site_label_2
_geom_angle_atom_site_label_3
_geom_angle
_geom_angle_site_symmetry_1
_geom_angle_site_symmetry_3
_geom_angle_publ_flag
N4 Cr1 N1 88.3(2) . . ?
N4 Cr1 N7 89.5(2) . . ?
N1 Cr1 N7 167.22(19) . . ?
N4 Cr1 N10 167.04(19) . . ?
N1 Cr1 N10 91.0(2) . . ?
N7 Cr1 N10 88.3(2) . . ?
N4 Cr1 C1 96.9(2) . . ?
N1 Cr1 C1 96.8(2) . . ?
N7 Cr1 C1 96.0(2) . . ?
N10 Cr1 C1 96.1(2) . . ?
N4 Cr1 Cr2 83.47(13) . . ?
N1 Cr1 Cr2 83.92(14) . . ?
N7 Cr1 Cr2 83.32(14) . . ?
N10 Cr1 Cr2 83.60(14) . . ?
C1 Cr1 Cr2 179.23(19) . . ?
N2 Cr2 N8 179.6(2) . . ?
N2 Cr2 N5 89.5(2) . . ?
N8 Cr2 N5 90.2(2) . . ?
N2 Cr2 N11 90.4(2) . . ?
N8 Cr2 N11 89.8(2) . . ?
N5 Cr2 N11 179.1(2) . . ?
N2 Cr2 Cr1 89.79(16) . . ?
N8 Cr2 Cr1 90.56(15) . . ?
N5 Cr2 Cr1 90.23(15) . . ?
N11 Cr2 Cr1 90.69(15) . . ?
N2 Cr2 Cr3 90.64(16) . . ?
N8 Cr2 Cr3 89.01(15) . . ?
N5 Cr2 Cr3 89.82(15) . . ?
N11 Cr2 Cr3 89.26(15) . . ?
Cr1 Cr2 Cr3 179.57(6) . . ?
N6 Cr3 N3 89.51(19) . . ?
N6 Cr3 N9 87.8(2) . . ?
N3 Cr3 N9 166.66(18) . . ?
N6 Cr3 N12 167.94(19) . . ?
N3 Cr3 N12 88.40(19) . . ?
N9 Cr3 N12 91.52(19) . . ?
N6 Cr3 C3 97.3(2) . . ?
N3 Cr3 C3 97.1(2) . . ?
N9 Cr3 C3 96.2(2) . . ?
N12 Cr3 C3 94.8(2) . . ?
N6 Cr3 Cr2 83.76(14) . . ?
N3 Cr3 Cr2 82.94(13) . . ?
N9 Cr3 Cr2 83.78(13) . . ?
N12 Cr3 Cr2 84.20(13) . . ?
C3 Cr3 Cr2 178.98(17) . . ?
C15 N1 C11 118.4(6) . . ?
C15 N1 Cr1 119.4(5) . . ?
C11 N1 Cr1 122.2(4) . . ?
C31 N2 C11 124.4(6) . . ?
C31 N2 Cr2 118.0(5) . . ?
C11 N2 Cr2 117.7(4) . . ?
C35 N3 C31 119.0(6) . . ?
C35 N3 Cr3 117.8(4) . . ?
C31 N3 Cr3 123.2(4) . . ?
C45 N4 C41 118.1(5) . . ?
C45 N4 Cr1 117.9(4) . . ?
C41 N4 Cr1 124.0(4) . . ?
C41 N5 C61 124.9(6) . . ?
C41 N5 Cr2 117.3(4) . . ?
C61 N5 Cr2 117.7(4) . . ?
C65 N6 C61 117.7(6) . . ?
C65 N6 Cr3 118.2(5) . . ?
C61 N6 Cr3 124.1(4) . . ?
C75 N7 C71 118.1(6) . . ?
C75 N7 Cr1 118.5(5) . . ?
C71 N7 Cr1 123.4(4) . . ?
C71 N8 C91 124.3(5) . . ?
C71 N8 Cr2 117.7(4) . . ?
C91 N8 Cr2 118.0(4) . . ?
C95 N9 C91 118.6(6) . . ?
C95 N9 Cr3 119.2(4) . . ?
C91 N9 Cr3 122.3(4) . . ?
C105 N10 C101 118.3(5) . . ?
C105 N10 Cr1 118.6(4) . . ?
C101 N10 Cr1 123.1(4) . . ?
C101 N11 C121 123.7(6) . . ?
C101 N11 Cr2 117.3(4) . . ?
C121 N11 Cr2 119.0(4) . . ?
C125 N12 C121 117.5(6) . . ?
C125 N12 Cr3 119.0(4) . . ?
C121 N12 Cr3 123.6(4) . . ?
C2 C1 Cr1 173.9(6) . . ?
C1 C2 C20 177.7(8) . . ?
C4 C3 Cr3 171.5(6) . . ?
C3 C4 C50A 172.4(9) . . ?
C3 C4 C50 170.0(8) . . ?
C50A C4 C50 15.9(6) . . ?
N1 C11 N2 116.4(6) . . ?
N1 C11 C12 119.1(6) . . ?
N2 C11 C12 124.4(7) . . ?
C13 C12 C11 120.1(8) . . ?
C14 C13 C12 119.5(8) . . ?
C15 C14 C13 117.3(8) . . ?
N1 C15 C14 125.6(7) . . ?
C21 C20 C25 117.3(6) . . ?
C21 C20 C2 120.6(6) . . ?
C25 C20 C2 121.9(6) . . ?
C20 C21 C22 120.3(7) . . ?
C23 C22 C21 119.8(8) . . ?
C24 C23 C22 120.6(7) . . ?
C23 C24 C25 119.8(8) . . ?
C24 C25 C20 122.2(7) . . ?
N3 C31 N2 115.3(6) . . ?
N3 C31 C32 119.6(6) . . ?
N2 C31 C32 124.9(7) . . ?
C33 C32 C31 119.0(7) . . ?
C32 C33 C34 121.0(7) . . ?
C35 C34 C33 117.4(7) . . ?
N3 C35 C34 124.0(7) . . ?
N4 C41 N5 114.9(5) . . ?
N4 C41 C42 120.1(6) . . ?
N5 C41 C42 125.0(6) . . ?
C43 C42 C41 120.1(7) . . ?
C42 C43 C44 119.8(7) . . ?
C45 C44 C43 118.8(7) . . ?
N4 C45 C44 123.1(7) . . ?
C51 C50 C55 120.0 . . ?
C51 C50 C4 115.8(7) . . ?
C55 C50 C4 124.0(7) . . ?
C50 C51 C52 120.0 . . ?
C53 C52 C51 120.0 . . ?
C52 C53 C54 120.0 . . ?
C55 C54 C53 120.0 . . ?
C54 C55 C50 120.0 . . ?
C51A C50A C55A 120.0 . . ?
C51A C50A C4 115.7(9) . . ?
C55A C50A C4 122.8(9) . . ?
C50A C51A C52A 120.0 . . ?
C53A C52A C51A 120.0 . . ?
C54A C53A C52A 120.0 . . ?
C53A C54A C55A 120.0 . . ?
C54A C55A C50A 120.0 . . ?
N6 C61 C62 120.9(6) . . ?
N6 C61 N5 114.9(6) . . ?
C62 C61 N5 124.1(6) . . ?
C63 C62 C61 119.2(7) . . ?
C62 C63 C64 120.1(8) . . ?
C65 C64 C63 117.9(7) . . ?
N6 C65 C64 124.1(7) . . ?
N7 C71 N8 115.6(6) . . ?
N7 C71 C72 120.0(6) . . ?
N8 C71 C72 124.3(6) . . ?
C73 C72 C71 119.3(7) . . ?
C74 C73 C72 119.8(7) . . ?
C75 C74 C73 118.6(7) . . ?
N7 C75 C74 124.1(7) . . ?
N9 C91 N8 115.8(6) . . ?
N9 C91 C92 120.0(6) . . ?
N8 C91 C92 123.9(6) . . ?
C93 C92 C91 119.0(7) . . ?
C92 C93 C94 120.7(7) . . ?
C95 C94 C93 117.3(6) . . ?
N9 C95 C94 124.3(6) . . ?
N10 C101 N11 116.3(6) . . ?
N10 C101 C102 119.5(6) . . ?
N11 C101 C102 124.0(6) . . ?
C103 C102 C101 119.0(7) . . ?
C104 C103 C102 120.0(7) . . ?
C105 C104 C103 118.5(7) . . ?
N10 C105 C104 124.3(6) . . ?
N12 C121 N11 114.8(6) . . ?
N12 C121 C122 120.7(6) . . ?
N11 C121 C122 124.4(6) . . ?
C123 C122 C121 120.0(7) . . ?
C122 C123 C124 119.0(7) . . ?
C125 C124 C123 118.4(7) . . ?
N12 C125 C124 124.4(6) . . ?

loop_
_geom_bond_atom_site_label_1
_geom_bond_atom_site_label_2
_geom_bond_distance
_geom_bond_site_symmetry_2
_geom_bond_publ_flag
Cr1 N4 2.117(5) . ?
Cr1 N1 2.120(5) . ?
Cr1 N7 2.127(5) . ?
Cr1 N10 2.127(5) . ?
Cr1 C1 2.233(7) . ?
Cr1 Cr2 2.427(2) . ?
Cr2 N2 2.012(5) . ?
Cr2 N8 2.034(5) . ?
Cr2 N5 2.036(5) . ?
Cr2 N11 2.039(5) . ?
Cr2 Cr3 2.429(2) . ?
Cr3 N6 2.112(5) . ?
Cr3 N3 2.119(5) . ?
Cr3 N9 2.125(5) . ?
Cr3 N12 2.125(5) . ?
Cr3 C3 2.249(7) . ?
N1 C15 1.333(8) . ?
N1 C11 1.351(8) . ?
N2 C31 1.383(8) . ?
N2 C11 1.387(8) . ?
N3 C35 1.340(7) . ?
N3 C31 1.375(8) . ?
N4 C45 1.339(8) . ?
N4 C41 1.368(7) . ?
N5 C41 1.384(7) . ?
N5 C61 1.401(8) . ?
N6 C65 1.341(8) . ?
N6 C61 1.355(8) . ?
N7 C75 1.345(8) . ?
N7 C71 1.371(8) . ?
N8 C71 1.378(8) . ?
N8 C91 1.381(7) . ?
N9 C95 1.339(7) . ?
N9 C91 1.356(7) . ?
N10 C105 1.327(7) . ?
N10 C101 1.371(8) . ?
N11 C101 1.374(8) . ?
N11 C121 1.394(8) . ?
N12 C125 1.340(7) . ?
N12 C121 1.351(7) . ?
C1 C2 1.193(8) . ?
C2 C20 1.470(9) . ?
C3 C4 1.183(8) . ?
C4 C50A 1.447(11) . ?
C4 C50 1.524(10) . ?
C11 C12 1.413(10) . ?
C12 C13 1.383(11) . ?
C13 C14 1.369(11) . ?
C14 C15 1.356(10) . ?
C20 C21 1.388(9) . ?
C20 C25 1.389(9) . ?
C21 C22 1.398(10) . ?
C22 C23 1.377(10) . ?
C23 C24 1.347(10) . ?
C24 C25 1.372(10) . ?
C31 C32 1.391(9) . ?
C32 C33 1.374(10) . ?
C33 C34 1.383(10) . ?
C34 C35 1.349(9) . ?
C41 C42 1.389(9) . ?
C42 C43 1.347(9) . ?
C43 C44 1.372(10) . ?
C44 C45 1.355(10) . ?
C50 C51 1.3900 . ?
C50 C55 1.3900 . ?
C51 C52 1.3900 . ?
C52 C53 1.3900 . ?
C53 C54 1.3900 . ?
C54 C55 1.3900 . ?
C50A C51A 1.3900 . ?
C50A C55A 1.3900 . ?
C51A C52A 1.3900 . ?
C52A C53A 1.3900 . ?
C53A C54A 1.3900 . ?
C54A C55A 1.3900 . ?
C61 C62 1.390(10) . ?
C62 C63 1.365(9) . ?
C63 C64 1.374(10) . ?
C64 C65 1.356(10) . ?
C71 C72 1.401(9) . ?
C72 C73 1.385(9) . ?
C73 C74 1.368(10) . ?
C74 C75 1.353(9) . ?
C91 C92 1.405(8) . ?
C92 C93 1.369(9) . ?
C93 C94 1.374(9) . ?
C94 C95 1.361(9) . ?
C101 C102 1.413(9) . ?
C102 C103 1.378(9) . ?
C103 C104 1.365(10) . ?
C104 C105 1.356(9) . ?
C121 C122 1.394(9) . ?
C122 C123 1.357(9) . ?
C123 C124 1.383(9) . ?
C124 C125 1.347(9) . ?
